data_2007389
loop_
_publ_author_name
'Ng, Seik Weng'

_publ_section_title
;
 Bis(triphenyltin) Succinate and its Complex with Dimethyl Sulfoxide
 and Ethanol, and its Complex with Hexamethylphosphoramide
;
_journal_issue 6
_journal_name_full 'Acta Crystallographica Section C'
_journal_page_first 745
_journal_page_last 750
_journal_paper_doi 10.1107/S0108270197018908
_journal_volume 54
_journal_year 1998
_chemical_formula_moiety
;
 [Sn4  (C4 H4 O4)2 (C6 H5)12 (C2 H6 O)~1/2~ (C2 H6 OS)~3/2~]
;
_chemical_formula_sum 'C84 H80 O10 S1.5 Sn4'
_chemical_formula_weight 1772.33
_chemical_name_systematic
;
 [Bis(triphenyltin) succinate]^.^[bis(triphenyltin)
 succinate^.^sesqui(dimethylsulfoxide)^.^hemiethanol]
;
_space_group_IT_number 2
_symmetry_cell_setting triclinic
_symmetry_space_group_name_Hall '-P 1'
_symmetry_space_group_name_H-M 'P -1'
_audit_creation_method SHELXL
_cell_angle_alpha 67.565(6)
_cell_angle_beta 74.546(8)
_cell_angle_gamma 70.904(8)
_cell_formula_units_Z 2
_cell_length_a 14.206(2)
_cell_length_b 15.7770(10)
_cell_length_c 20.198(2)
_cell_measurement_reflns_used 25
_cell_measurement_temperature 298(2)
_cell_measurement_theta_max 14.25
_cell_measurement_theta_min 14.00
_cell_volume 3901.7(8)
_computing_cell_refinement 'CAD-4 VAX/PC'
_computing_data_collection 'CAD-4 VAX/PC (Enraf Nonius Delft, 1988)'
_computing_data_reduction 'Xtal3.0 (Hall & Stewart, 1990)'
_computing_molecular_graphics 'ORTEPII (Johnson, 1976)'
_computing_publication_material SHELXL93
_computing_structure_refinement 'SHELXL93 (Sheldrick, 1993)'
_computing_structure_solution 'SHELXS86 (Sheldrick, 1990)'
_diffrn_ambient_temperature 298(2)
_diffrn_measurement_device 'Enraf-Nonius CAD-4'
_diffrn_measurement_method '\w scan'
_diffrn_radiation_monochromator graphite
_diffrn_radiation_source 'fine-focus sealed tube'
_diffrn_radiation_type MoK\a
_diffrn_radiation_wavelength 0.71073
_diffrn_reflns_av_R_equivalents 0.0105
_diffrn_reflns_av_sigmaI/netI 0.0275
_diffrn_reflns_limit_h_max 16
_diffrn_reflns_limit_h_min -16
_diffrn_reflns_limit_k_max 18
_diffrn_reflns_limit_k_min -17
_diffrn_reflns_limit_l_max 23
_diffrn_reflns_limit_l_min 0
_diffrn_reflns_number 14344
_diffrn_reflns_theta_max 24.97
_diffrn_reflns_theta_min 1.11
_diffrn_standards_decay_% 9.8
_diffrn_standards_interval_time 60
_diffrn_standards_number 3
_exptl_absorpt_coefficient_mu 1.362
_exptl_absorpt_correction_T_max 0.741
_exptl_absorpt_correction_T_min 0.649
_exptl_absorpt_correction_type '\y scan (North et al., 1968)'
_exptl_crystal_colour Colorless
_exptl_crystal_density_diffrn 1.509
_exptl_crystal_density_meas ?
_exptl_crystal_description Block
_exptl_crystal_F_000 1776
_exptl_crystal_size_max 0.44
_exptl_crystal_size_mid 0.44
_exptl_crystal_size_min 0.22
_refine_diff_density_max 1.554
_refine_diff_density_min -0.669
_refine_ls_extinction_method none
_refine_ls_goodness_of_fit_all 1.041
_refine_ls_goodness_of_fit_obs 1.053
_refine_ls_hydrogen_treatment
;
 H atoms riding, U(H) = 1.5U~eq~(C);  hydroxy H atom
 calculated
;
_refine_ls_matrix_type full
_refine_ls_number_parameters 775
_refine_ls_number_reflns 13695
_refine_ls_number_restraints 1
_refine_ls_restrained_S_all 1.042
_refine_ls_restrained_S_obs 1.053
_refine_ls_R_factor_all 0.0549
_refine_ls_R_factor_obs .0373
_refine_ls_shift/esd_max 0.002
_refine_ls_shift/esd_mean 0.000
_refine_ls_structure_factor_coef Fsqd
_refine_ls_weighting_details 'w = 1/[\s^2^(Fo^2^)+(0.0496P)^2^+3.8919P] where P=(Fo^2^+2Fc^2^)/3'
_refine_ls_weighting_scheme calc
_refine_ls_wR_factor_all 0.1010
_refine_ls_wR_factor_obs .0900
_reflns_number_observed 10805
_reflns_number_total 13698
_reflns_observed_criterion >2sigma(I)
_cod_data_source_file sx1059.cif
_cod_data_source_block 2
_cod_depositor_comments
;
The following automatic conversions were performed:
'_symmetry_cell_setting' value 'Triclinic' changed to 'triclinic'
according to '/home/saulius/struct/CIF-dictionaries/cif_core.dic'
dictionary named 'cif_core.dic' version 2.4.1 from 2010-06-29.

Automatic conversion script
Id: cif_fix_enum 1527 2010-12-29 10:47:43Z saulius 

The following automatic conversions were performed:

'_symmetry_cell_setting' value 'Triclinic' changed to 'triclinic'
according to /home/saulius/struct/CIF-dictionaries/cif_core.dic
dictionary named 'cif_core.dic' version 2.4.1 from 2010-06-29.

Automatic conversion script
Id: cif_fix_values 1715 2011-07-08 13:25:40Z adriana 

The following automatic conversions were performed:

'_exptl_crystal_density_meas' value 'not measured' was changed to '?'
- the value is perceived as not measured.

Automatic conversion script
Id: cif_fix_values 3008 2015-01-20 13:52:24Z robertas 

The following automatic conversions were performed:

'_refine_ls_weighting_scheme' value 'calc w =
1/[\s^2^(Fo^2^)+(0.0496P)^2^+3.8919P] where P=(Fo^2^+2Fc^2^)/3' was
changed to 'calc'. New tag '_refine_ls_weighting_details' was
created. The value of the new tag was set to 'w =
1/[\s^2^(Fo^2^)+(0.0496P)^2^+3.8919P] where P=(Fo^2^+2Fc^2^)/3'.

Automatic conversion script
Id: cif_fix_values 3143 2015-03-26 13:38:13Z robertas 
;
_cod_original_cell_volume 3901.7(6)
_cod_database_code 2007389

loop_
_symmetry_equiv_pos_as_xyz
'x, y, z'
'-x, -y, -z'

loop_
_atom_site_aniso_label
_atom_site_aniso_U_11
_atom_site_aniso_U_22
_atom_site_aniso_U_33
_atom_site_aniso_U_12
_atom_site_aniso_U_13
_atom_site_aniso_U_23
Sn1a .0338(2) .0366(2) .0433(2) -.00720(10) -.01130(10) -.01300(10)
Sn2a .0394(2) .0414(2) .0494(2) -.00750(10) -.01300(10) -.01650(10)
S1a .0860(10) .0618(8) .0624(8) -.0306(8) -.0327(8) -.0081(7)
S2a .086(2) .077(2) .089(2) -.007(2) -.038(2) -.042(2)
O1a .034(2) .044(2) .056(2) .0030(10) -.0190(10) -.0270(10)
O2a .035(2) .039(2) .049(2) -.0020(10) -.0130(10) -.0210(10)
O3a .037(2) .041(2) .063(2) -.0010(10) -.018(2) -.024(2)
O4a .037(2) .035(2) .047(2) -.0020(10) -.0110(10) -.0180(10)
O5a .067(2) .069(2) .052(2) -.023(2) -.017(2) -.019(2)
O6a .095(3) .107(3) .108(3) -.041(3) -.030(3) -.049(3)
C1a .039(2) .052(3) .042(2) -.011(2) -.014(2) -.008(2)
C2a .045(3) .066(3) .055(3) -.010(2) -.009(2) -.022(3)
C3a .049(3) .117(5) .065(4) -.012(3) -.003(3) -.038(4)
C4a .059(4) .134(6) .056(4) -.036(4) -.001(3) -.006(4)
C5a .072(4) .080(4) .072(4) -.034(3) -.013(3) .005(3)
C6a .056(3) .056(3) .059(3) -.016(3) -.014(3) -.008(2)
C7a .036(2) .040(2) .041(2) -.010(2) -.012(2) -.007(2)
C8a .037(3) .065(3) .073(3) -.011(2) -.012(2) -.030(3)
C9a .036(3) .072(4) .085(4) -.009(2) -.016(3) -.029(3)
C10a .036(3) .061(3) .062(3) .004(2) -.005(2) -.016(3)
C11a .052(3) .055(3) .089(4) .000(3) -.019(3) -.033(3)
C12a .040(3) .052(3) .082(4) .000(2) -.022(3) -.029(3)
C13a .033(2) .038(2) .056(3) -.006(2) -.006(2) -.013(2)
C14a .050(3) .072(3) .056(3) -.023(3) -.012(2) -.004(3)
C15a .062(4) .098(5) .072(4) -.034(4) -.020(3) .018(4)
C16a .056(4) .054(3) .124(6) -.016(3) -.020(4) .011(4)
C17a .109(6) .057(4) .109(6) -.037(4) -.002(4) -.027(4)
C18a .094(5) .054(3) .076(4) -.032(3) -.009(3) -.021(3)
C19a .035(2) .043(2) .065(3) -.006(2) -.002(2) -.018(2)
C20a .045(3) .065(3) .065(3) -.013(2) -.007(2) -.020(3)
C21a .059(4) .091(5) .066(4) -.018(3) -.012(3) -.003(3)
C22a .062(4) .070(4) .096(5) -.014(3) -.002(4) .002(4)
C23a .075(4) .049(3) .114(6) -.019(3) .013(4) -.022(3)
C24a .066(4) .055(3) .086(4) -.021(3) .008(3) -.028(3)
C25a .041(3) .049(3) .047(3) -.001(2) -.018(2) -.013(2)
C26a .054(4) .065(4) .157(7) .007(3) -.048(4) -.050(4)
C27a .074(5) .069(4) .178(8) .021(3) -.060(5) -.060(5)
C28a .054(4) .087(4) .084(4) .018(3) -.023(3) -.038(4)
C29a .050(3) .090(5) .076(4) -.009(3) -.001(3) -.020(3)
C30a .045(3) .065(3) .070(4) -.008(3) -.004(3) -.015(3)
C31a .045(3) .053(3) .048(3) -.010(2) -.016(2) -.013(2)
C32a .059(3) .059(3) .056(3) -.011(3) -.008(3) -.022(2)
C33a .075(4) .093(5) .066(4) -.015(3) -.007(3) -.038(3)
C34a .070(4) .119(6) .051(3) -.023(4) -.011(3) -.014(4)
C35a .093(5) .079(4) .063(4) -.030(4) -.015(3) .009(3)
C36a .075(4) .053(3) .072(4) -.013(3) -.015(3) -.007(3)
C37a .034(2) .033(2) .034(2) -.008(2) -.006(2) -.011(2)
C38a .038(2) .038(2) .043(2) -.003(2) -.018(2) -.014(2)
C39a .040(2) .036(2) .044(2) -.002(2) -.016(2) -.016(2)
C40a .034(2) .036(2) .037(2) -.009(2) -.007(2) -.012(2)
C41a .108(6) .114(5) .073(4) -.034(4) -.010(4) -.045(4)
C42a .108(6) .095(5) .118(6) -.020(4) -.072(5) -.025(4)
C43a .090(10) .130(10) .17(2) -.064(9) -.030(10) -.080(10)
C44a .27(4) .140(10) .060(10) -.06(3) -.050(10) -.020(10)
C45a .057(7) .068(7) .090(8) .028(6) -.050(6) -.050(6)
C46a .29(4) .08(2) .17(3) .03(2) -.01(3) .00(2)
Sn1b .0344(2) .0440(2) .0476(2) -.00388(13) -.01006(13) -.01739(14)
Sn2b .0372(2) .0405(2) .0425(2) -.00294(13) -.00805(13) -.01348(13)
O1b .038(2) .059(2) .095(3) .010(2) -.018(2) -.020(2)
O2b .058(3) .064(3) .130(4) -.001(2) -.021(3) -.025(3)
O3b .041(2) .060(2) .072(2) .008(2) -.013(2) -.017(2)
O4b .052(2) .055(2) .105(3) .005(2) -.023(2) -.030(2)
C1b .045(3) .045(3) .048(3) -.003(2) -.013(2) -.010(2)
C2b .088(5) .097(5) .061(4) -.025(4) -.030(3) -.020(3)
C3b .142(8) .147(8) .071(5) -.032(6) -.043(5) -.030(5)
C4b .153(9) .165(9) .046(4) -.002(7) -.019(5) -.014(5)
C5b .094(6) .164(8) .064(5) -.014(5) .012(4) .000(5)
C6b .060(4) .104(5) .056(4) -.017(3) -.004(3) -.002(3)
C7b .038(2) .040(2) .057(3) -.001(2) -.009(2) -.021(2)
C8b .061(3) .071(3) .067(3) -.024(3) .001(3) -.034(3)
C9b .071(4) .101(5) .095(5) -.037(4) .001(3) -.057(4)
C10b .066(4) .092(4) .100(5) -.008(3) -.018(3) -.066(4)
C11b .062(4) .100(5) .076(4) -.015(3) .003(3) -.057(4)
C12b .047(3) .077(4) .064(3) -.013(3) .004(2) -.039(3)
C13b .044(3) .055(3) .052(3) -.017(2) -.005(2) -.024(2)
C14b .048(3) .054(3) .045(3) -.012(2) -.005(2) -.015(2)
C15b .075(4) .062(3) .060(3) -.023(3) .000(3) -.022(3)
C16b .098(5) .087(5) .086(5) -.053(4) -.006(4) -.029(4)
C17b .087(5) .102(5) .124(6) -.051(4) -.037(4) -.018(5)
C18b .071(4) .077(4) .095(5) -.031(3) -.035(3) -.011(3)
C19b .043(3) .049(3) .044(3) -.010(2) .001(2) -.016(2)
C20b .076(4) .084(4) .067(4) -.039(3) -.015(3) -.013(3)
C21b .101(6) .112(6) .106(6) -.068(5) -.015(4) -.023(5)
C22b .114(6) .078(4) .082(5) -.051(4) .007(4) -.015(4)
C23b .081(4) .062(3) .063(4) -.019(3) .002(3) -.006(3)
C24b .055(3) .053(3) .047(3) -.014(2) -.004(2) -.008(2)
C25b .044(3) .039(2) .049(3) .002(2) -.010(2) -.017(2)
C26b .057(3) .065(3) .066(3) -.016(3) .002(3) -.033(3)
C27b .078(4) .066(4) .102(5) -.022(3) -.016(4) -.036(4)
C28b .091(5) .063(4) .106(5) .001(3) -.040(4) -.049(4)
C29b .094(5) .072(4) .066(4) .005(3) -.023(3) -.038(3)
C30b .063(3) .059(3) .053(3) -.003(3) -.004(3) -.025(3)
C31b .051(3) .035(2) .046(3) -.002(2) -.009(2) -.008(2)
C32b .062(3) .052(3) .056(3) -.011(2) -.022(3) -.016(2)
C33b .104(5) .067(4) .062(4) -.012(3) -.040(4) -.018(3)
C34b .127(6) .062(4) .045(3) -.010(4) -.011(4) -.011(3)
C35b .087(5) .076(4) .053(4) -.005(3) .004(3) -.005(3)
C36b .058(3) .061(3) .048(3) -.007(3) -.006(2) -.003(2)
C37b .044(3) .067(3) .067(3) -.006(3) -.013(3) -.029(3)
C38b .046(3) .061(3) .080(4) .009(2) -.021(3) -.023(3)
C39b .051(3) .056(3) .086(4) .006(3) -.023(3) -.024(3)
C40b .042(3) .062(3) .063(3) -.004(3) -.008(2) -.032(3)

loop_
_atom_site_label
_atom_site_fract_x
_atom_site_fract_y
_atom_site_fract_z
_atom_site_U_iso_or_equiv
_atom_site_thermal_displace_type
_atom_site_calc_flag
_atom_site_refinement_flags
_atom_site_occupancy
_atom_site_disorder_group
_atom_site_type_symbol
Sn1a .55355(2) .66590(2) .64544(2) .03723(8) Uani d . 1 . Sn
Sn2a .95173(2) .82725(2) .84402(2) .04230(9) Uani d . 1 . Sn
S1a .52010(10) .68800(10) .47464(8) .0665(4) Uani d . 1 . S
S2a 1.0403(3) .9102(2) .9558(2) .0778(9) Uani d P .50 -1 S
O1a .6143(2) .6991(2) .7169(2) .0425(7) Uani d . 1 . O
O2a .7486(2) .5803(2) .7113(2) .0393(7) Uani d . 1 . O
O3a .8719(2) .7775(2) .7953(2) .0451(7) Uani d . 1 . O
O4a .7433(2) .9028(2) .7934(2) .0392(7) Uani d . 1 . O
O5a .4967(3) .6343(2) .5562(2) .0593(9) Uani d . 1 . O
O6a 1.0430(3) .8743(3) .9025(3) .0920(10) Uani d . 1 . O
H6a1 1.0236 .9409 .8890 .050 Uiso d P .50 . H
C1a .6720(2) .6999(2) .55830(10) .0450(10) Uani d G 1 . C
C2a .7347(2) .6326(2) .5265(2) .0560(10) Uani d G 1 . C
H2a .7296(4) .5702(2) .5465(3) .084 Uiso calc R 1 . H
C3a .8051(2) .6585(3) .4649(2) .078(2) Uani d G 1 . C
H3a .8470(3) .6134(4) .4436(3) .117 Uiso calc R 1 . H
C4a .8128(3) .7517(3) .4351(2) .089(2) Uani d G 1 . C
H4a .8598(3) .7690(4) .3938(2) .134 Uiso calc R 1 . H
C5a .7501(3) .8190(2) .4669(2) .080(2) Uani d G 1 . C
H5a .7552(4) .8814(2) .4470(3) .120 Uiso calc R 1 . H
C6a .6797(2) .7931(2) .5285(2) .0590(10) Uani d G 1 . C
H6a .6377(3) .8382(2) .5498(3) .088 Uiso calc R 1 . H
C7a .4189(2) .7771(2) .6513(2) .0400(10) Uani d G 1 . C
C8a .3304(2) .7710(2) .6383(2) .0560(10) Uani d G 1 . C
H8a .3311(3) .7213(3) .6240(3) .084 Uiso calc R 1 . H
C9a .2409(2) .8392(2) .6466(2) .0630(10) Uani d G 1 . C
H9a .1817(2) .8351(3) .6379(3) .095 Uiso calc R 1 . H
C10a .2399(2) .9135(2) .6680(2) .0590(10) Uani d G 1 . C
H10a .1800(2) .9591(3) .6736(3) .089 Uiso calc R 1 . H
C11a .3284(2) .9196(2) .6810(2) .0640(10) Uani d G 1 . C
H11a .3277(3) .9693(3) .6953(3) .096 Uiso calc R 1 . H
C12a .4179(2) .8514(2) .6726(2) .0560(10) Uani d G 1 . C
H12a .4770(2) .8555(3) .6813(3) .084 Uiso calc R 1 . H
C13a .5309(2) .5328(2) .7186(2) .0440(10) Uani d G 1 . C
C14a .5337(3) .5124(2) .7915(2) .0620(10) Uani d G 1 . C
H14a .5471(4) .5555(3) .8065(2) .092 Uiso calc R 1 . H
C15a .5163(3) .4275(3) .84190(10) .086(2) Uani d G 1 . C
H15a .5182(4) .4139(4) .8907(2) .129 Uiso calc R 1 . H
C16a .4962(3) .3630(2) .8195(2) .088(2) Uani d G 1 . C
H16a .4846(4) .3063(3) .8533(3) .133 Uiso calc R 1 . H
C17a .4934(3) .3834(2) .7466(2) .091(2) Uani d G 1 . C
H17a .4800(5) .3403(3) .7317(3) .136 Uiso calc R 1 . H
C18a .5108(3) .4683(2) .6962(2) .072(2) Uani d G 1 . C
H18a .5089(4) .4819(4) .6474(2) .108 Uiso calc R 1 . H
C19a .9632(2) .9534(2) .7548(2) .0500(10) Uani d G 1 . C
C20a .9665(3) .9502(2) .6864(2) .0590(10) Uani d G 1 . C
H20a .9626(4) .8953(3) .6814(3) .089 Uiso calc R 1 . H
C21a .9756(3) 1.0291(3) .6255(2) .078(2) Uani d G 1 . C
H21a .9778(4) 1.0270(4) .5797(2) .117 Uiso calc R 1 . H
C22a .9815(3) 1.1112(2) .6329(2) .088(2) Uani d G 1 . C
H22a .9876(4) 1.1639(3) .5922(2) .132 Uiso calc R 1 . H
C23a .9782(3) 1.1144(2) .7014(2) .085(2) Uani d G 1 . C
H23a .9821(4) 1.1693(2) .7064(3) .128 Uiso calc R 1 . H
C24a .9690(3) 1.0355(2) .7623(2) .070(2) Uani d G 1 . C
H24a .9668(4) 1.0376(4) .8081(2) .106 Uiso calc R 1 . H
C25a 1.0800(2) .7107(2) .8390(2) .0470(10) Uani d G 1 . C
C26a 1.0680(2) .6248(2) .8430(2) .087(2) Uani d G 1 . C
H26a 1.0036(2) .6165(3) .8509(4) .131 Uiso calc R 1 . H
C27a 1.1523(3) .5513(2) .8354(3) .102(3) Uani d G 1 . C
H27a 1.1442(4) .4938(2) .8381(4) .153 Uiso calc R 1 . H
C28a 1.2486(2) .5637(2) .8236(2) .079(2) Uani d G 1 . C
H28a 1.3049(3) .5145(3) .8185(3) .118 Uiso calc R 1 . H
C29a 1.2606(2) .6496(3) .8196(2) .079(2) Uani d G 1 . C
H29a 1.3250(2) .6579(4) .8117(3) .118 Uiso calc R 1 . H
C30a 1.1763(2) .7231(2) .8272(2) .0650(10) Uani d G 1 . C
H30a 1.1844(4) .7806(3) .8245(3) .098 Uiso calc R 1 . H
C31a .8468(2) .8119(2) .9426(2) .0490(10) Uani d G 1 . C
C32a .7932(3) .8890(2) .9664(2) .0580(10) Uani d G 1 . C
H32a .8031(4) .9489(2) .9392(3) .087 Uiso calc R 1 . H
C33a .7247(3) .8765(3) 1.0308(2) .077(2) Uani d G 1 . C
H33a .6889(4) .9280(3) 1.0467(3) .115 Uiso calc R 1 . H
C34a .7099(3) .7869(3) 1.0714(2) .084(2) Uani d G 1 . C
H34a .6641(4) .7785(4) 1.1145(2) .126 Uiso calc R 1 . H
C35a .7635(3) .7099(2) 1.0477(2) .085(2) Uani d G 1 . C
H35a .7536(4) .6500(3) 1.0749(3) .128 Uiso calc R 1 . H
C36a .8320(3) .7224(2) .9833(2) .071(2) Uani d G 1 . C
H36a .8679(4) .6708(2) .9674(3) .106 Uiso calc R 1 . H
C37a .7026(3) .6512(3) .7310(2) .0336(9) Uani d . 1 . C
C38a .7479(3) .6845(3) .7730(2) .0387(9) Uani d . 1 . C
H38a .8190(3) .6520(3) .7720(2) .058 Uiso calc R 1 . H
H38b .7150(3) .6684(3) .8233(2) .058 Uiso calc R 1 . H
C39a .7366(3) .7909(3) .7418(2) .0390(9) Uani d . 1 . C
H39a .7664(3) .8069(3) .6909(2) .059 Uiso calc R 1 . H
H39b .6653(3) .8229(3) .7449(2) .059 Uiso calc R 1 . H
C40a .7851(3) .8271(3) .7800(2) .0348(9) Uani d . 1 . C
C41a .5871(5) .5982(5) .4339(3) .093(2) Uani d . 1 . C
H41a .6538(5) .5718(5) .4462(3) .140 Uiso calc R 1 . H
H41b .5915(5) .6253(5) .3821(3) .140 Uiso calc R 1 . H
H41c .5519(5) .5492(5) .4514(3) .140 Uiso calc R 1 . H
C42a .4049(5) .7215(5) .4426(4) .100(2) Uani d . 1 . C
H42a .3585(5) .7709(5) .4604(4) .150 Uiso calc R 1 . H
H42b .3769(5) .6677(5) .4596(4) .150 Uiso calc R 1 . H
H42c .4166(5) .7441(5) .3905(4) .150 Uiso calc R 1 . H
C43a 1.1570(10) .9430(10) .9343(9) .108(5) Uani d P .50 -1 C
H43a 1.1630(10) .9880(10) .8863(9) .162 Uiso calc PR .50 -1 H
H43b 1.2120(10) .8880(10) .9366(9) .162 Uiso calc PR .50 -1 H
H43c 1.1580(10) .9710(10) .9686(9) .162 Uiso calc PR .50 -1 H
C44a 1.025(3) .820(3) 1.0510(10) .150(10) Uani d P .50 -1 C
H44a .962(3) .804(3) 1.0600(10) .223 Uiso calc PR .50 -1 H
H44b 1.025(3) .847(3) 1.0860(10) .223 Uiso calc PR .50 -1 H
H44c 1.080(3) .765(3) 1.0530(10) .223 Uiso calc PR .50 -1 H
C45a 1.1154(8) .8424(8) .9484(6) .067(3) Uani d PD .50 -2 C
H45a 1.1472(8) .8920(8) .9409(6) .101 Uiso calc PR .50 -2 H
H45b 1.1671(8) .7875(8) .9407(6) .101 Uiso calc PR .50 -2 H
C46a 1.052(3) .817(3) 1.0250(10) .22(2) Uani d PD .50 -2 C
H46a 1.094(3) .794(3) 1.0610(10) .322 Uiso calc PR .50 -2 H
H46b 1.020(3) .768(3) 1.0310(10) .322 Uiso calc PR .50 -2 H
H46c 1.000(3) .872(3) 1.0310(10) .322 Uiso calc PR .50 -2 H
Sn1b .91760(2) .47673(2) .71687(2) .04205(9) Uani d . 1 . Sn
Sn2b 1.57040(2) -.00037(2) .79184(2) .04150(9) Uani d . 1 . Sn
O1b 1.0690(2) .3989(3) .7164(2) .0700(10) Uani d . 1 . O
O2b 1.0511(3) .2541(3) .7765(3) .0880(10) Uani d . 1 . O
O3b 1.4136(2) .0639(2) .7969(2) .0632(9) Uani d . 1 . O
O4b 1.4284(3) .2070(3) .7257(2) .0720(10) Uani d . 1 . O
C1b .8740(2) .4440(3) .83140(10) .0490(10) Uani d G 1 . C
C2b .9416(3) .4422(3) .8709(2) .080(2) Uani d G 1 . C
H2b 1.0064(3) .4479(5) .8482(3) .120 Uiso calc R 1 . H
C3b .9122(4) .4319(4) .9444(2) .118(3) Uani d G 1 . C
H3b .9574(5) .4307(5) .9708(3) .176 Uiso calc R 1 . H
C4b .8153(5) .4233(4) .9783(2) .137(4) Uani d G 1 . C
H4b .7956(6) .4163(6) 1.0275(2) .205 Uiso calc R 1 . H
C5b .7477(3) .4250(4) .9388(2) .129(3) Uani d G 1 . C
H5b .6829(4) .4193(6) .9616(3) .193 Uiso calc R 1 . H
C6b .7771(2) .4354(3) .8654(2) .083(2) Uani d G 1 . C
H6b .7319(3) .4366(5) .8389(3) .124 Uiso calc R 1 . H
C7b .8717(2) .4178(2) .6560(2) .0460(10) Uani d G 1 . C
C8b .7899(2) .3776(3) .6824(2) .0630(10) Uani d G 1 . C
H8b .7539(3) .3749(4) .7286(2) .095 Uiso calc R 1 . H
C9b .7620(2) .3414(3) .6397(2) .081(2) Uani d G 1 . C
H9b .7072(3) .3145(4) .6574(3) .121 Uiso calc R 1 . H
C10b .8158(3) .3455(3) .5706(2) .078(2) Uani d G 1 . C
H10b .7971(4) .3213(4) .5421(3) .116 Uiso calc R 1 . H
C11b .8976(3) .3857(3) .5442(2) .075(2) Uani d G 1 . C
H11b .9337(4) .3885(4) .4980(2) .112 Uiso calc R 1 . H
C12b .9256(2) .4219(2) .5869(2) .0610(10) Uani d G 1 . C
H12b .9803(3) .4488(4) .5692(2) .092 Uiso calc R 1 . H
C13b .9728(2) .6015(2) .6567(2) .0480(10) Uani d G 1 . C
C14b .9161(2) .6818(2) .6114(2) .0500(10) Uani d G 1 . C
H14b .8533(2) .6821(3) .6055(3) .075 Uiso calc R 1 . H
C15b .9533(3) .7617(2) .5749(2) .0660(10) Uani d G 1 . C
H15b .9153(4) .8155(2) .5446(2) .098 Uiso calc R 1 . H
C16b 1.0472(3) .7614(2) .5837(2) .084(2) Uani d G 1 . C
H16b 1.0721(4) .8148(3) .5593(3) .126 Uiso calc R 1 . H
C17b 1.1040(2) .6810(3) .6290(2) .099(2) Uani d G 1 . C
H17b 1.1668(3) .6808(4) .6349(3) .148 Uiso calc R 1 . H
C18b 1.0668(2) .6011(2) .6655(2) .078(2) Uani d G 1 . C
H18b 1.1047(3) .5473(3) .6958(3) .118 Uiso calc R 1 . H
C19b 1.5321(2) -.1313(2) .8609(2) .0470(10) Uani d G 1 . C
C20b 1.4510(2) -.1525(3) .8499(2) .073(2) Uani d G 1 . C
H20b 1.4106(3) -.1080(3) .8163(3) .110 Uiso calc R 1 . H
C21b 1.4304(3) -.2401(3) .8893(2) .100(2) Uani d G 1 . C
H21b 1.3762(4) -.2543(4) .8819(3) .150 Uiso calc R 1 . H
C22b 1.4908(3) -.3066(2) .9396(2) .092(2) Uani d G 1 . C
H22b 1.4770(5) -.3652(3) .9660(3) .139 Uiso calc R 1 . H
C23b 1.5719(3) -.2853(2) .9506(2) .076(2) Uani d G 1 . C
H23b 1.6123(4) -.3298(3) .9843(2) .114 Uiso calc R 1 . H
C24b 1.5925(2) -.1977(2) .9113(2) .0550(10) Uani d G 1 . C
H24b 1.6467(3) -.1835(3) .9186(3) .082 Uiso calc R 1 . H
C25b 1.6168(2) .0744(2) .8401(2) .0460(10) Uani d G 1 . C
C26b 1.6976(2) .1150(2) .8049(2) .0610(10) Uani d G 1 . C
H26b 1.7303(3) .1112(4) .7593(2) .092 Uiso calc R 1 . H
C27b 1.7296(2) .1612(3) .8379(2) .078(2) Uani d G 1 . C
H27b 1.7837(3) .1883(4) .8144(3) .118 Uiso calc R 1 . H
C28b 1.6807(3) .1668(3) .9062(2) .080(2) Uani d G 1 . C
H28b 1.7020(4) .1978(4) .9283(3) .120 Uiso calc R 1 . H
C29b 1.5998(3) .1263(3) .9413(2) .077(2) Uani d G 1 . C
H29b 1.5671(4) .1301(4) .9870(2) .116 Uiso calc R 1 . H
C30b 1.5679(2) .0801(2) .9083(2) .0610(10) Uani d G 1 . C
H30b 1.5138(3) .0530(3) .9318(2) .091 Uiso calc R 1 . H
C31b 1.6037(2) .0263(2) .67680(10) .0470(10) Uani d G 1 . C
C32b 1.5256(2) .0400(2) .6416(2) .0560(10) Uani d G 1 . C
H32b 1.4601(2) .0433(4) .6669(2) .083 Uiso calc R 1 . H
C33b 1.5453(3) .0487(3) .5684(2) .075(2) Uani d G 1 . C
H33b 1.4930(4) .0578(4) .5448(3) .113 Uiso calc R 1 . H
C34b 1.6431(3) .0437(3) .53040(10) .084(2) Uani d G 1 . C
H34b 1.6563(5) .0495(4) .48150(10) .127 Uiso calc R 1 . H
C35b 1.7212(2) .0301(3) .5657(2) .084(2) Uani d G 1 . C
H35b 1.7867(3) .0268(4) .5403(2) .126 Uiso calc R 1 . H
C36b 1.7015(2) .0214(2) .6389(2) .0630(10) Uani d G 1 . C
H36b 1.7538(3) .0123(4) .6624(3) .094 Uiso calc R 1 . H
C37b 1.1023(4) .3114(4) .7451(3) .0580(10) Uani d . 1 . C
C38b 1.2171(4) .2814(4) .7387(3) .066(2) Uani d . 1 . C
H38c 1.2459(4) .3048(4) .6880(3) .099 Uiso calc R 1 . H
H38d 1.2363(4) .3122(4) .7647(3) .099 Uiso calc R 1 . H
C39b 1.2628(4) .1775(4) .7668(3) .067(2) Uani d . 1 . C
H39d 1.2458(4) .1467(4) .7398(3) .100 Uiso calc R 1 . H
H39e 1.2329(4) .1534(4) .8172(3) .100 Uiso calc R 1 . H
C40b 1.3780(4) .1501(4) .7617(3) .0540(10) Uani d . 1 . C

loop_
_atom_type_symbol
_atom_type_description
_atom_type_scat_dispersion_real
_atom_type_scat_dispersion_imag
_atom_type_scat_source
C C 0.0033 0.0016 'International Tables Vol C Tables 4.2.6.8 and 6.1.1.4'
H H 0.0000 0.0000 'International Tables Vol C Tables 4.2.6.8 and 6.1.1.4'
O O 0.0106 0.0060 'International Tables Vol C Tables 4.2.6.8 and 6.1.1.4'
S S 0.1246 0.1234 'International Tables Vol C Tables 4.2.6.8 and 6.1.1.4'
Sn Sn -0.6537 1.4246 'International Tables Vol C Tables 4.2.6.8 and 6.1.1.4'

loop_
_geom_angle_atom_site_label_1
_geom_angle_atom_site_label_2
_geom_angle_atom_site_label_3
_geom_angle_site_symmetry_3
_geom_angle
_geom_angle_publ_flag
C1a Sn1a C7a . 116.90(10) yes
C1a Sn1a C13a . 130.90(10) yes
C1a Sn1a O1a . 92.30(10) yes
C1a Sn1a O5a . 82.60(10) yes
C7a Sn1a C13a . 111.00(10) yes
C7a Sn1a O1a . 91.40(10) yes
C7a Sn1a O5a . 90.30(10) yes
C13a Sn1a O1a . 96.80(10) yes
C13a Sn1a O5a . 87.20(10) yes
O1a Sn1a O5a . 174.80(10) yes
C19a Sn2a C31a . 128.30(10) yes
C19a Sn2a C25a . 113.00(10) yes
C19a Sn2a O3a . 95.80(10) yes
C19a Sn2a O6a . 87.10(10) yes
C25a Sn2a C31a . 117.50(10) yes
C25a Sn2a O3a . 90.40(10) yes
C25a Sn2a O6a . 87.5(2) yes
C31a Sn2a O3a . 94.10(10) yes
C31a Sn2a O6a . 84.90(10) yes
O3a Sn2a O6a . 177.00(10) yes
O5a S1a C42a . 104.8(3) no
O5a S1a C41a . 105.1(3) no
C42a S1a C41a . 98.6(3) no
C37a O1a Sn1a . 118.0(2) no
C37a O2a Sn1b . 133.6(3) no
C40a O3a Sn2a . 119.1(2) no
C40a O4a Sn2b 1_465 131.0(3) no
S1a O5a Sn1a . 121.1(2) no
S2a O6a Sn2a . 147.5(3) no
C45a O6a Sn2a . 145.2(5) no
C2a C1a C6a . 120.0 no
C2a C1a Sn1a . 120.7(2) no
C6a C1a Sn1a . 119.0(2) no
C3a C2a C1a . 120.0 no
C2a C3a C4a . 120.0 no
C5a C4a C3a . 120.0 no
C4a C5a C6a . 120.0 no
C5a C6a C1a . 120.0 no
C8a C7a C12a . 120.0 no
C8a C7a Sn1a . 119.32(15) no
C12a C7a Sn1a . 120.54(15) no
C7a C8a C9a . 120.0 no
C10a C9a C8a . 120.0 no
C9a C10a C11a . 120.0 no
C10a C11a C12a . 120.0 no
C11a C12a C7a . 120.0 no
C14a C13a C18a . 120.0 no
C14a C13a Sn1a . 117.7(2) no
C18a C13a Sn1a . 122.3(2) no
C13a C14a C15a . 120.0 no
C16a C15a C14a . 120.0 no
C15a C16a C17a . 120.0 no
C18a C17a C16a . 120.0 no
C17a C18a C13a . 120.0 no
C20a C19a C24a . 120.0 no
C20a C19a Sn2a . 116.6(2) no
C24a C19a Sn2a . 123.4(2) no
C21a C20a C19a . 120.0 no
C20a C21a C22a . 120.0 no
C23a C22a C21a . 120.0 no
C22a C23a C24a . 120.0 no
C23a C24a C19a . 120.0 no
C26a C25a C30a . 120.0 no
C26a C25a Sn2a . 120.5(2) no
C30a C25a Sn2a . 119.4(2) no
C25a C26a C27a . 120.0 no
C26a C27a C28a . 120.0 no
C29a C28a C27a . 120.0 no
C28a C29a C30a . 120.0 no
C29a C30a C25a . 120.0 no
C32a C31a C36a . 120.0 no
C32a C31a Sn2a . 121.6(2) no
C36a C31a Sn2a . 118.4(2) no
C33a C32a C31a . 120.0 no
C32a C33a C34a . 120.0 no
C35a C34a C33a . 120.0 no
C36a C35a C34a . 120.0 no
C35a C36a C31a . 120.0 no
O2a C37a O1a . 121.7(4) no
O2a C37a C38a . 121.8(4) no
O1a C37a C38a . 116.4(3) no
C37a C38a C39a . 111.6(3) no
C40a C39a C38a . 113.6(3) no
O4a C40a O3a . 122.4(4) no
O4a C40a C39a . 121.5(4) no
O3a C40a C39a . 116.1(3) no
O6a S2a C43a . 105.5(5) no
O6a S2a C44a . 112.0(10) no
C43a S2a C44a . 112.0(10) no
O6a C45a C46a . 103(2) no
C1b Sn1b C7b . 122.70(10) yes
C1b Sn1b C13b . 118.40(10) yes
C1b Sn1b O1b . 97.60(10) yes
C1b Sn1b O2a . 84.90(10) yes
C7b Sn1b C13b . 116.60(10) yes
C7b Sn1b O1b . 99.90(10) yes
C7b Sn1b O2a . 82.80(10) yes
C13b Sn1b O1b . 87.20(10) yes
C13b Sn1b O2a . 87.20(10) yes
O1b Sn1b O2a . 174.40(10) yes
C19b Sn2b C25b . 117.70(10) yes
C19b Sn2b C31b . 118.40(10) yes
C19b Sn2b O3b . 87.50(10) yes
C19b Sn2b O4a 1_645 84.10(10) yes
C25b Sn2b C31b . 121.20(10) yes
C25b Sn2b O3b . 102.20(10) yes
C25b Sn2b O4a 1_645 83.80(10) yes
C31b Sn2b O3b . 96.40(10) yes
C31b Sn2b O4a 1_645 85.70(10) yes
O3b Sn2b O4a 1_645 171.20(10) yes
C37b O1b Sn1b . 127.6(4) no
C40b O3b Sn2b . 122.9(3) no
C2b C1b C6b . 120.0 no
C2b C1b Sn1b . 117.9(2) no
C6b C1b Sn1b . 121.6(2) no
C3b C2b C1b . 120.0 no
C2b C3b C4b . 120.0 no
C3b C4b C5b . 120.0 no
C6b C5b C4b . 120.0 no
C5b C6b C1b . 120.0 no
C8b C7b C12b . 120.0 no
C8b C7b Sn1b . 122.3(2) no
C12b C7b Sn1b . 117.7(2) no
C7b C8b C9b . 120.0 no
C10b C9b C8b . 120.0 no
C11b C10b C9b . 120.0 no
C12b C11b C10b . 120.0 no
C11b C12b C7b . 120.0 no
C14b C13b C18b . 120.0 no
C14b C13b Sn1b . 121.7(2) no
C18b C13b Sn1b . 118.3(2) no
C13b C14b C15b . 120.0 no
C14b C15b C16b . 120.0 no
C15b C16b C17b . 120.0 no
C18b C17b C16b . 120.0 no
C17b C18b C13b . 120.0 no
C20b C19b C24b . 120.0 no
C20b C19b Sn2b . 118.9(2) no
C24b C19b Sn2b . 120.8(2) no
C21b C20b C19b . 120.0 no
C20b C21b C22b . 120.0 no
C21b C22b C23b . 120.0 no
C22b C23b C24b . 120.0 no
C23b C24b C19b . 120.0 no
C26b C25b C30b . 120.0 no
C26b C25b Sn2b . 120.4(2) no
C30b C25b Sn2b . 119.6(2) no
C25b C26b C27b . 120.0 no
C28b C27b C26b . 120.0 no
C29b C28b C27b . 120.0 no
C30b C29b C28b . 120.0 no
C29b C30b C25b . 120.0 no
C32b C31b C36b . 120.0 no
C32b C31b Sn2b . 117.9(2) no
C36b C31b Sn2b . 121.9(2) no
C33b C32b C31b . 120.0 no
C34b C33b C32b . 120.0 no
C33b C34b C35b . 120.0 no
C36b C35b C34b . 120.0 no
C35b C36b C31b . 120.0 no
O2b C37b O1b . 125.7(5) no
O2b C37b C38b . 121.7(5) no
O1b C37b C38b . 112.6(5) no
C39b C38b C37b . 115.7(5) no
C38b C39b C40b . 114.3(5) no
O4b C40b O3b . 124.8(5) no
O4b C40b C39b . 121.8(5) no
O3b C40b C39b . 113.4(5) no

loop_
_geom_bond_atom_site_label_1
_geom_bond_atom_site_label_2
_geom_bond_site_symmetry_2
_geom_bond_distance
_geom_bond_publ_flag
Sn1a C1a . 2.123(2) yes
Sn1a C7a . 2.143(2) yes
Sn1a C13a . 2.126(2) yes
Sn1a O1a . 2.154(3) yes
Sn1a O5a . 2.425(3) yes
Sn2a C19a . 2.133(2) yes
Sn2a C25a . 2.137(2) yes
Sn2a C31a . 2.129(2) yes
Sn2a O3a . 2.154(3) yes
Sn2a O6a . 2.395(4) yes
S1a O5a . 1.538(4) no
S1a C42a . 1.764(6) no
S1a C41a . 1.784(6) no
O1a C37a . 1.277(5) no
O2a C37a . 1.249(5) no
O3a C40a . 1.271(5) no
O4a C40a . 1.246(5) no
O6a S2a . 1.384(5) no
O6a C45a . 1.410(10) no
C1a C2a . 1.39 no
C1a C6a . 1.39 no
C2a C3a . 1.39 no
C3a C4a . 1.39 no
C4a C5a . 1.39 no
C5a C6a . 1.39 no
C7a C8a . 1.39 no
C7a C12a . 1.39 no
C8a C9a . 1.39 no
C9a C10a . 1.39 no
C10a C11a . 1.39 no
C11a C12a . 1.39 no
C13a C14a . 1.39 no
C13a C18a . 1.39 no
C14a C15a . 1.39 no
C15a C16a . 1.39 no
C16a C17a . 1.39 no
C17a C18a . 1.39 no
C19a C20a . 1.39 no
C19a C24a . 1.39 no
C20a C21a . 1.39 no
C21a C22a . 1.39 no
C22a C23a . 1.39 no
C23a C24a . 1.39 no
C25a C26a . 1.39 no
C25a C30a . 1.39 no
C26a C27a . 1.39 no
C27a C28a . 1.39 no
C28a C29a . 1.39 no
C29a C30a . 1.39 no
C31a C32a . 1.39 no
C31a C36a . 1.39 no
C32a C33a . 1.39 no
C33a C34a . 1.39 no
C34a C35a . 1.39 no
C35a C36a . 1.39 no
C37a C38a . 1.503(5) no
C38a C39a . 1.519(6) no
C39a C40a . 1.508(5) no
S2a C43a . 1.790(10) no
S2a C44a . 1.90(3) no
C45a C46a . 1.550(10) no
Sn1b C1b . 2.130(3) yes
Sn1b C7b . 2.120(2) yes
Sn1b C13b . 2.155(2) yes
Sn1b O1b . 2.099(3) yes
Sn1b O2a . 2.426(3) yes
Sn2b C19b . 2.154(2) yes
Sn2b C25b . 2.122(2) yes
Sn2b C31b . 2.144(2) yes
Sn2b O3b . 2.117(3) yes
Sn2b O4a 1_645 2.433(3) yes
O1b C37b . 1.255(6) no
O2b C37b . 1.223(6) no
O3b C40b . 1.271(6) no
O4b C40b . 1.222(6) no
C1b C2b . 1.39 no
C1b C6b . 1.39 no
C2b C3b . 1.39 no
C3b C4b . 1.39 no
C4b C5b . 1.39 no
C5b C6b . 1.39 no
C7b C8b . 1.39 no
C7b C12b . 1.39 no
C8b C9b . 1.39 no
C9b C10b . 1.39 no
C10b C11b . 1.39 no
C11b C12b . 1.39 no
C13b C14b . 1.39 no
C13b C18b . 1.39 no
C14b C15b . 1.39 no
C15b C16b . 1.39 no
C16b C17b . 1.39 no
C17b C18b . 1.39 no
C19b C20b . 1.39 no
C19b C24b . 1.39 no
C20b C21b . 1.39 no
C21b C22b . 1.39 no
C22b C23b . 1.39 no
C23b C24b . 1.39 no
C25b C26b . 1.39 no
C25b C30b . 1.39 no
C26b C27b . 1.39 no
C27b C28b . 1.39 no
C28b C29b . 1.39 no
C29b C30b . 1.39 no
C31b C32b . 1.39 no
C31b C36b . 1.39 no
C32b C33b . 1.39 no
C33b C34b . 1.39 no
C34b C35b . 1.39 no
C35b C36b . 1.39 no
C37b C38b . 1.527(7) no
C38b C39b . 1.491(7) no
C39b C40b . 1.535(7) no
